data_4126340
loop_
_publ_author_name
'Moussawi, Mhamad Aly'
'Leclerc-Laronze, Nathalie'
'Floquet, S\'ebastien'
'Abramov, Pavel A.'
'Sokolov, Maxim Nailyevich'
'Cordier, Stephane'
'Ponchel, Anne'
'Monflier, Eric'
'Bricout, Herve'
'Landy, David'
'Haouas, Mohamed'
'Marrot, Jerome'
'Cadot, Emmanuel'

_publ_section_title
;
 Polyoxometalate, Cationic Cluster and &#xF067;\g-Cyclodextrin. From
 Primary Interactions to Supramolecular Hybrid Materials.
;
_journal_name_full 'Journal of the American Chemical Society'
_journal_paper_doi 10.1021/jacs.7b07317
_journal_year 2017
_chemical_absolute_configuration ad
_chemical_formula_sum 'C144 H310 K1.5 Na0.5 O217 P2 Rb4 W18'
_chemical_formula_weight 9297.17
_space_group_crystal_system trigonal
_space_group_IT_number 150
_space_group_name_Hall 'P 3 2"'
_space_group_name_H-M_alt 'P 3 2 1'
_symmetry_space_group_name_Hall 'P 3 2"'
_symmetry_space_group_name_H-M 'P 3 2 1'
_audit_creation_method SHELXL-2014/7
_cell_angle_alpha 90
_cell_angle_beta 90
_cell_angle_gamma 120
_cell_formula_units_Z 2
_cell_length_a 21.1963(4)
_cell_length_b 21.1963(4)
_cell_length_c 35.5050(17)
_cell_measurement_reflns_used 9285
_cell_measurement_temperature 200(2)
_cell_measurement_theta_max 29.66
_cell_measurement_theta_min 2.50
_cell_volume 13814.7(8)
_computing_cell_refinement 'Bruker SAINT'
_computing_data_collection 'Bruker APEX3'
_computing_data_reduction 'Bruker SAINT'
_computing_molecular_graphics 'Bruker SHELXTL'
_computing_publication_material 'Bruker SHELXTL'
_computing_structure_refinement 'SHELXL-2014/7 (Sheldrick, 2014)'
_computing_structure_solution 'SHELXT (Sheldrick 2015)'
_diffrn_ambient_temperature 200(2)
_diffrn_measured_fraction_theta_full 0.998
_diffrn_measured_fraction_theta_max 0.998
_diffrn_measurement_device_type 'Bruker D8 Venture'
_diffrn_measurement_method '\f and \w scans'
_diffrn_radiation_type MoK\a
_diffrn_radiation_wavelength 0.71073
_diffrn_reflns_av_R_equivalents 0.0591
_diffrn_reflns_av_unetI/netI 0.0522
_diffrn_reflns_Laue_measured_fraction_full 0.998
_diffrn_reflns_Laue_measured_fraction_max 0.998
_diffrn_reflns_limit_h_max 29
_diffrn_reflns_limit_h_min -29
_diffrn_reflns_limit_k_max 29
_diffrn_reflns_limit_k_min -27
_diffrn_reflns_limit_l_max 50
_diffrn_reflns_limit_l_min -49
_diffrn_reflns_number 168660
_diffrn_reflns_point_group_measured_fraction_full 0.998
_diffrn_reflns_point_group_measured_fraction_max 0.998
_diffrn_reflns_theta_full 25.242
_diffrn_reflns_theta_max 30.029
_diffrn_reflns_theta_min 2.219
_diffrn_source microsource
_exptl_absorpt_coefficient_mu 8.318
_exptl_absorpt_correction_type multi-scan
_exptl_absorpt_process_details SADABS-2014/5
_exptl_crystal_colour blue
_exptl_crystal_density_diffrn 2.235
_exptl_crystal_description platelet
_exptl_crystal_F_000 8908
_exptl_crystal_size_max 0.300
_exptl_crystal_size_mid 0.280
_exptl_crystal_size_min 0.030
_exptl_transmission_factor_max 0.7452
_exptl_transmission_factor_min 0.3697
_refine_diff_density_max 2.443
_refine_diff_density_min -1.857
_refine_diff_density_rms 0.235
_refine_ls_abs_structure_details
;
 Flack x determined using 8032 quotients [(I+)-(I-)]/[(I+)+(I-)]
 (Parsons, Flack and Wagner, Acta Cryst. B69 (2013) 249-259).
;
_refine_ls_abs_structure_Flack 0.015(3)
_refine_ls_extinction_method none
_refine_ls_goodness_of_fit_ref 1.017
_refine_ls_hydrogen_treatment undef
_refine_ls_matrix_type full
_refine_ls_number_parameters 1142
_refine_ls_number_reflns 26908
_refine_ls_number_restraints 3
_refine_ls_restrained_S_all 1.017
_refine_ls_R_factor_all 0.0778
_refine_ls_R_factor_gt 0.0492
_refine_ls_shift/su_max 0.025
_refine_ls_shift/su_mean 0.001
_refine_ls_structure_factor_coef Fsqd
_refine_ls_weighting_details 'w=1/[\s^2^(Fo^2^)+(0.0768P)^2^+84.1863P] where P=(Fo^2^+2Fc^2^)/3'
_refine_ls_weighting_scheme calc
_refine_ls_wR_factor_gt 0.1282
_refine_ls_wR_factor_ref 0.1456
_reflns_Friedel_coverage 0.860
_reflns_Friedel_fraction_full 0.999
_reflns_Friedel_fraction_max 0.997
_reflns_number_gt 20542
_reflns_number_total 26908
_reflns_threshold_expression 'I > 2\s(I)'
_cod_data_source_file nl84_a.cif
_cod_data_source_block nl84_a
_cod_original_formula_sum 'C144 H310 K1.50 Na0.50 O217 P2 Rb4 W18'
_cod_database_code 4126340
_shelx_shelxl_version_number 2014/7
_shelx_space_group_comment
;
The symmetry employed for this shelxl refinement is uniquely defined
by the following loop, which should always be used as a source of
symmetry information in preference to the above space-group names.
They are only intended as comments.
;
_shelx_estimated_absorpt_t_min 0.189
_shelx_estimated_absorpt_t_max 0.788
_exptl_absorpt_special_details 'Blessing, Acta Cryst. (1995) A51, 33-38'

loop_
_space_group_symop_operation_xyz
'x, y, z'
'-y, x-y, z'
'-x+y, -x, z'
'y, x, -z'
'-x, -x+y, -z'
'x-y, -y, -z'

loop_
_atom_site_label
_atom_site_type_symbol
_atom_site_fract_x
_atom_site_fract_y
_atom_site_fract_z
_atom_site_U_iso_or_equiv
_atom_site_adp_type
_atom_site_occupancy
_atom_site_site_symmetry_order
_atom_site_calc_flag
_atom_site_refinement_flags_posn
_atom_site_refinement_flags_adp
_atom_site_refinement_flags_occupancy
W1 W 0.62195(2) 0.22753(2) 0.11107(2) 0.03736(6) Uani 1 1 d . . .
W2 W 0.50921(2) 0.15898(2) 0.19700(2) 0.02899(5) Uani 1 1 d . . .
W3 W 0.69296(2) 0.18298(2) 0.19583(2) 0.02896(5) Uani 1 1 d . . .
W4 W 0.69277(2) 0.18224(2) 0.30150(2) 0.03140(5) Uani 1 1 d . . .
W5 W 0.50857(2) 0.15873(2) 0.30245(2) 0.03202(6) Uani 1 1 d . . .
W6 W 0.62427(2) 0.22770(2) 0.38744(2) 0.04001(7) Uani 1 1 d . . .
P1 P 0.6667 0.3333 0.19387(5) 0.0151(4) Uani 1 3 d S T P
P2 P 0.6667 0.3333 0.30467(5) 0.0180(4) Uani 1 3 d S T P
O1 O 0.5962(3) 0.1611(2) 0.07811(13) 0.0575(15) Uani 1 1 d . . .
O2 O 0.54420(18) 0.18613(19) 0.14611(11) 0.0345(11) Uani 1 1 d . . .
O3 O 0.5852(2) 0.2855(2) 0.09070(10) 0.0401(11) Uani 1 1 d . . .
O4 O 0.67574(18) 0.20428(18) 0.14610(10) 0.0343(10) Uani 1 1 d . . .
O5 O 0.6667 0.3333 0.14908(15) 0.0336(16) Uani 1 3 d S T P
O6 O 0.4466(2) 0.07043(18) 0.18824(12) 0.0384(12) Uani 1 1 d . . .
O7 O 0.49551(17) 0.15939(18) 0.24939(10) 0.0303(10) Uani 1 1 d . . .
O8 O 0.45207(18) 0.20520(18) 0.18971(11) 0.0340(11) Uani 1 1 d . . .
O9 O 0.59486(17) 0.15463(17) 0.20639(9) 0.0280(9) Uani 1 1 d . . .
O10 O 0.58713(17) 0.28634(17) 0.20636(9) 0.0268(9) Uani 1 1 d . . .
O11 O 0.6886(2) 0.10058(17) 0.18663(12) 0.0389(11) Uani 1 1 d . . .
O12 O 0.70748(17) 0.18611(17) 0.24890(10) 0.0291(9) Uani 1 1 d . . .
O13 O 0.6894(2) 0.1008(2) 0.31014(13) 0.0447(13) Uani 1 1 d . . .
O14 O 0.59391(18) 0.15344(18) 0.29332(11) 0.0341(10) Uani 1 1 d . . .
O15 O 0.6754(2) 0.20276(18) 0.35222(10) 0.0366(11) Uani 1 1 d . . .
O16 O 0.7957(2) 0.24778(19) 0.30905(11) 0.0380(11) Uani 1 1 d . . .
O17 O 0.71329(18) 0.30067(18) 0.29251(10) 0.0321(10) Uani 1 1 d . . .
O18 O 0.4469(2) 0.0712(2) 0.31115(14) 0.0511(15) Uani 1 1 d . . .
O19 O 0.54521(18) 0.1868(2) 0.35306(11) 0.0367(11) Uani 1 1 d . . .
O20 O 0.5986(3) 0.1622(2) 0.42117(11) 0.0565(15) Uani 1 1 d . . .
O21 O 0.5849(2) 0.2840(2) 0.40824(11) 0.0464(13) Uani 1 1 d . . .
O22 O 0.6667 0.3333 0.34986(15) 0.0293(15) Uani 1 3 d S T P
O1A O 0.3208(3) 0.4490(2) 0.34783(14) 0.0606(15) Uani 1 1 d . . .
O2A O 0.4183(3) 0.5387(3) 0.31298(17) 0.082(2) Uani 1 1 d . . .
O3A O 0.2404(3) 0.5177(3) 0.3435(2) 0.133(2) Uani 1 1 d . . .
O4A O 0.2378(2) 0.5244(3) 0.25979(16) 0.0728(16) Uani 1 1 d . . .
O5A O 0.5063(3) 0.5906(4) 0.2508(2) 0.109(3) Uani 1 1 d . . .
C1A C 0.3598(5) 0.5239(4) 0.3365(3) 0.086(3) Uani 1 1 d . . .
C2A C 0.3038(5) 0.5399(4) 0.3188(2) 0.084(3) Uani 1 1 d . . .
C3A C 0.2799(3) 0.5004(3) 0.2806(2) 0.0549(19) Uani 1 1 d . . .
C4A C 0.3492(3) 0.5236(3) 0.25750(18) 0.0415(17) Uani 1 1 d . . .
C5A C 0.3981(3) 0.5000(3) 0.2785(2) 0.058(2) Uani 1 1 d . . .
C6A C 0.4654(4) 0.5150(4) 0.2589(3) 0.069(3) Uani 1 1 d . . .
O1B O 0.32794(19) 0.49004(18) 0.22167(12) 0.0365(11) Uani 1 1 d . . .
O2B O 0.41180(19) 0.52907(19) 0.17359(13) 0.0428(13) Uani 1 1 d . . .
O3B O 0.23873(19) 0.5272(2) 0.18359(15) 0.0531(13) Uani 1 1 d . . .
O4B O 0.2125(2) 0.4413(2) 0.11839(14) 0.0547(14) Uani 1 1 d . . .
O5B O 0.4881(3) 0.5234(3) 0.11172(16) 0.077(2) Uani 1 1 d . . .
C1B C 0.3567(3) 0.5367(3) 0.19122(18) 0.0365(16) Uani 1 1 d . . .
C2B C 0.2955(3) 0.5241(3) 0.1642(2) 0.0431(18) Uani 1 1 d . . .
C3B C 0.2651(3) 0.4489(3) 0.14509(19) 0.0378(16) Uani 1 1 d . . .
C4B C 0.3288(3) 0.4480(2) 0.12540(17) 0.0351(15) Uani 1 1 d . . .
C5B C 0.3883(3) 0.4596(3) 0.15472(19) 0.0386(16) Uani 1 1 d . . .
C6B C 0.4548(3) 0.4633(3) 0.1371(2) 0.056(2) Uani 1 1 d . . .
O1C O 0.3002(2) 0.37733(19) 0.10972(12) 0.0390(12) Uani 1 1 d . . .
O2C O 0.3650(2) 0.3423(2) 0.06977(13) 0.0466(14) Uani 1 1 d . . .
O3C O 0.2052(3) 0.3611(2) 0.05442(15) 0.0776(16) Uani 1 1 d . . .
O4C O 0.1540(2) 0.2136(2) 0.03334(12) 0.0418(12) Uani 1 1 d . . .
O5C O 0.4058(3) 0.2434(3) 0.0439(2) 0.082(2) Uani 1 1 d . . .
C1C C 0.3176(3) 0.3752(3) 0.07179(19) 0.0448(19) Uani 1 1 d . . .
C2C C 0.2521(3) 0.3320(3) 0.04759(17) 0.0433(19) Uani 1 1 d . . .
C3C C 0.2116(3) 0.2511(2) 0.05903(16) 0.0354(15) Uani 1 1 d . . .
C4C C 0.2638(3) 0.2219(2) 0.05984(16) 0.0305(14) Uani 1 1 d . . .
C5C C 0.3300(3) 0.2692(3) 0.08452(17) 0.0366(16) Uani 1 1 d . . .
C6C C 0.3859(3) 0.2476(5) 0.0811(3) 0.0785(18) Uani 1 1 d . . .
O1D O 0.22425(17) 0.14995(16) 0.07709(9) 0.0262(9) Uani 1 1 d . . .
O2D O 0.27207(17) 0.07120(18) 0.07364(10) 0.0320(10) Uani 1 1 d . . .
O3D O 0.09495(16) 0.04430(17) 0.04448(9) 0.0283(9) Uani 1 1 d . . .
O4D O 0.0541(2) -0.0641(2) 0.09938(13) 0.0501(13) Uani 1 1 d . . .
O5D O 0.3195(2) -0.0196(2) 0.10755(16) 0.0620(15) Uani 1 1 d . . .
C1D C 0.2234(2) 0.0912(2) 0.05826(14) 0.0238(12) Uani 1 1 d . . .
C2D C 0.1448(2) 0.0262(2) 0.05967(14) 0.0247(12) Uani 1 1 d . . .
C3D C 0.1250(2) -0.0015(2) 0.09958(15) 0.0285(13) Uani 1 1 d . . .
C4D C 0.1822(2) -0.0199(2) 0.11516(15) 0.0289(13) Uani 1 1 d . . .
C5D C 0.2572(2) 0.0494(3) 0.11243(15) 0.0295(13) Uani 1 1 d . . .
C6D C 0.3196(3) 0.0393(3) 0.1256(2) 0.050(2) Uani 1 1 d . . .
O1E O 0.16250(18) -0.04165(17) 0.15342(10) 0.0329(10) Uani 1 1 d . . .
O2E O 0.2098(2) -0.0993(2) 0.19067(11) 0.0544(11) Uani 1 1 d . . .
O3E O 0.0277(3) -0.1639(2) 0.15441(12) 0.0527(15) Uani 1 1 d . . .
O4E O 0.0019(3) -0.1820(3) 0.23483(14) 0.0614(17) Uani 1 1 d . . .
O5E O 0.3281(3) -0.0231(4) 0.23318(19) 0.086(2) Uani 1 1 d . . .
C1E C 0.1548(3) -0.1114(3) 0.16379(16) 0.0410(15) Uani 1 1 d . . .
C2E C 0.0768(3) -0.1619(3) 0.18006(18) 0.0447(18) Uani 1 1 d . . .
C3E C 0.0696(3) -0.1336(3) 0.21867(15) 0.0437(17) Uani 1 1 d . . .
C4E C 0.1316(3) -0.1245(3) 0.24484(17) 0.0529(17) Uani 1 1 d . . .
C5E C 0.2042(3) -0.0721(3) 0.22613(18) 0.0588(17) Uani 1 1 d D . .
C6E C 0.2682(3) -0.0607(4) 0.2508(2) 0.0785(18) Uani 1 1 d D . .
O1F O 0.1234(3) -0.0945(2) 0.27957(11) 0.0566(14) Uani 1 1 d . . .
O2F O 0.1779(2) -0.1176(3) 0.33143(11) 0.0564(15) Uani 1 1 d . . .
O3F O -0.0064(3) -0.1450(4) 0.31862(16) 0.085(2) Uani 1 1 d . . .
O4F O 0.0504(3) -0.0424(4) 0.37904(15) 0.106(2) Uani 1 1 d . . .
O5F O 0.2783(3) -0.0653(3) 0.39449(17) 0.079(2) Uani 1 1 d . . .
C1F C 0.1120(3) -0.1394(4) 0.31292(17) 0.056(2) Uani 1 1 d . . .
C2F C 0.0593(4) -0.1291(5) 0.3370(2) 0.068(3) Uani 1 1 d . . .
C3F C 0.0948(4) -0.0510(4) 0.35351(17) 0.060(2) Uani 1 1 d . . .
C4F C 0.1631(4) -0.0359(4) 0.37387(19) 0.058(2) Uani 1 1 d . . .
C5F C 0.2151(4) -0.0430(4) 0.3451(2) 0.056(2) Uani 1 1 d . . .
C6F C 0.2880(5) -0.0253(5) 0.3602(2) 0.075(3) Uani 1 1 d . . .
O1G O 0.1962(3) 0.0349(3) 0.38948(14) 0.0698(19) Uani 1 1 d . . .
O2G O 0.2981(3) 0.0981(3) 0.42677(15) 0.0785(18) Uani 1 1 d . . .
O3G O 0.1064(5) 0.0109(5) 0.45282(17) 0.117(4) Uani 1 1 d . . .
O4G O 0.1505(3) 0.1592(4) 0.46277(16) 0.101(3) Uani 1 1 d . . .
O5G O 0.4244(6) 0.2321(6) 0.4529(2) 0.153(5) Uani 1 1 d D . .
C1G C 0.2229(5) 0.0446(5) 0.42604(19) 0.077(3) Uani 1 1 d . . .
C2G C 0.1748(5) 0.0634(5) 0.45164(17) 0.090(4) Uani 1 1 d . . .
C3G C 0.1902(5) 0.1372(5) 0.43802(18) 0.076(3) Uani 1 1 d . . .
C4G C 0.2696(4) 0.1952(4) 0.43719(17) 0.057(2) Uani 1 1 d . . .
C5G C 0.3136(3) 0.1695(4) 0.4127(2) 0.062(2) Uani 1 1 d D . .
C6G C 0.3932(4) 0.2198(5) 0.4157(2) 0.090(3) Uani 1 1 d D . .
O1H O 0.2741(3) 0.2572(3) 0.41952(13) 0.0643(16) Uani 1 1 d . . .
O2H O 0.3769(3) 0.3725(3) 0.42456(15) 0.079(2) Uani 1 1 d . . .
O3H O 0.1865(4) 0.3004(4) 0.4545(2) 0.117(3) Uani 1 1 d . . .
O4H O 0.2134(3) 0.4206(3) 0.40069(19) 0.083(2) Uani 1 1 d . . .
O5H O 0.4851(4) 0.5013(5) 0.3889(3) 0.175(5) Uani 1 1 d . . .
C1H C 0.3034(5) 0.3213(5) 0.4412(2) 0.076(3) Uani 1 1 d . . .
C2H C 0.2569(5) 0.3538(5) 0.4420(3) 0.086(3) Uani 1 1 d . . .
C3H C 0.2532(4) 0.3818(4) 0.4010(2) 0.070(2) Uani 1 1 d . . .
C4H C 0.3268(4) 0.4310(4) 0.38604(19) 0.068(2) Uani 1 1 d . . .
C5H C 0.3706(4) 0.3922(4) 0.3861(2) 0.071(2) Uani 1 1 d . . .
C6H C 0.4489(5) 0.4365(5) 0.3687(3) 0.087(3) Uani 1 1 d . . .
Rb1 Rb 0.55872(3) 0.64651(3) 0.16677(2) 0.0549(2) Uani 1 1 d . . .
K1 K 0.0000 0.0000 0.5000 0.0888(18) Uani 1 6 d S T P
Na1 Na 0.0000 0.0000 0.0000 0.0215(10) Uani 1 6 d S T P
O1W O -0.0096(4) -0.3154(3) 0.2513(2) 0.093(3) Uani 1 1 d . . .
O2W O 0.6667 0.3333 0.0099(3) 0.155(7) Uani 1 3 d S T P
O3W O 0.0592(3) 0.3122(4) 0.02528(18) 0.091(2) Uani 1 1 d . . .
O4W O 0.1884(4) 0.5476(4) 0.0911(2) 0.114(3) Uani 1 1 d . . .
O5W O -0.1009(4) -0.2798(3) 0.1738(2) 0.101(3) Uani 1 1 d . . .
O6W O 0.0000 0.0000 0.1731(3) 0.106(5) Uani 1 3 d S T P
O7W O 0.3196(4) 0.1178(5) 0.2359(3) 0.140(4) Uani 1 1 d . . .
O8W O 0.1361(5) 0.4383(6) -0.0179(3) 0.073(2) Uani 0.5 1 d . . P
O9W O 0.5758(5) 0.1983(6) -0.0147(3) 0.064(3) Uani 0.5 1 d . . P
O10W O 0.6014(5) 0.0824(6) 0.0117(3) 0.073(2) Uani 0.5 1 d . . P
O11W O 0.3333 0.6667 0.0919(6) 0.072(6) Uani 0.5 3 d S T P
O12W O 0.5985(6) 0.5655(6) 0.0581(3) 0.076(4) Uani 0.5 1 d . . P
O13W O 0.3333 0.6667 0.3907(8) 0.108(10) Uani 0.5 3 d S T P
O14W O 0.2813(4) 0.1383(6) 0.3049(2) 0.053(3) Uani 0.5 1 d . . P

loop_
_atom_site_aniso_label
_atom_site_aniso_U_11
_atom_site_aniso_U_22
_atom_site_aniso_U_33
_atom_site_aniso_U_23
_atom_site_aniso_U_13
_atom_site_aniso_U_12
W1 0.04699(9) 0.03917(9) 0.02457(9) -0.00695(8) -0.00257(8) 0.02053(6)
W2 0.02395(7) 0.02190(7) 0.03594(10) -0.00409(7) -0.00330(7) 0.00758(5)
W3 0.03035(7) 0.02464(6) 0.03534(10) -0.00477(7) -0.00079(7) 0.01634(4)
W4 0.03594(7) 0.02910(7) 0.03381(10) 0.00438(7) -0.00027(8) 0.01975(5)
W5 0.02767(7) 0.02668(7) 0.03552(10) 0.00539(8) 0.00496(8) 0.00896(6)
W6 0.05112(10) 0.04367(9) 0.02427(9) 0.00730(8) 0.00342(8) 0.02296(7)
P1 0.0133(4) 0.0133(4) 0.0189(8) 0.000 0.000 0.0066(2)
P2 0.0178(5) 0.0178(5) 0.0186(8) 0.000 0.000 0.0089(2)
O1 0.066(2) 0.0549(19) 0.050(2) -0.0246(18) 0.000(2) 0.0293(15)
O2 0.0271(13) 0.0301(14) 0.041(2) -0.0055(15) -0.0052(14) 0.0102(10)
O3 0.0475(16) 0.0497(17) 0.0261(16) -0.0015(15) -0.0050(15) 0.0266(11)
O4 0.0399(14) 0.0397(14) 0.0298(17) -0.0050(13) 0.0006(14) 0.0248(9)
O5 0.044(2) 0.044(2) 0.012(2) 0.000 0.000 0.0222(11)
O6 0.0312(15) 0.0215(14) 0.051(2) -0.0040(15) -0.0069(16) 0.0044(11)
O7 0.0269(13) 0.0256(13) 0.0306(17) 0.0004(13) -0.0002(13) 0.0072(10)
O8 0.0261(14) 0.0282(14) 0.043(2) -0.0011(14) -0.0045(14) 0.0101(10)
O9 0.0278(13) 0.0276(13) 0.0271(16) -0.0071(12) -0.0022(13) 0.0128(9)
O10 0.0273(12) 0.0259(12) 0.0262(15) 0.0021(12) 0.0026(12) 0.0125(9)
O11 0.0528(16) 0.0274(12) 0.043(2) -0.0035(14) 0.0008(16) 0.0247(10)
O12 0.0355(13) 0.0277(12) 0.0282(17) 0.0013(12) 0.0009(13) 0.0188(9)
O13 0.0510(17) 0.0403(16) 0.046(2) 0.0078(16) 0.0016(17) 0.0252(11)
O14 0.0320(13) 0.0361(14) 0.0378(19) 0.0040(14) 0.0067(14) 0.0197(9)
O15 0.0508(16) 0.0410(14) 0.0234(16) 0.0069(13) -0.0001(14) 0.0268(10)
O16 0.0441(15) 0.0447(15) 0.0315(18) 0.0106(14) 0.0006(14) 0.0270(10)
O17 0.0283(13) 0.0331(14) 0.0341(17) -0.0040(14) -0.0049(14) 0.0148(9)
O18 0.0399(19) 0.0327(17) 0.067(3) 0.0146(19) 0.009(2) 0.0077(14)
O19 0.0326(14) 0.0488(17) 0.0266(17) 0.0053(15) 0.0057(13) 0.0187(11)
O20 0.083(2) 0.065(2) 0.0264(18) 0.0170(17) 0.0030(19) 0.0406(15)
O21 0.0560(19) 0.0462(18) 0.0349(19) 0.0048(17) 0.0105(17) 0.0240(13)
O22 0.0356(19) 0.0356(19) 0.017(2) 0.000 0.000 0.0178(10)
O1A 0.084(2) 0.0582(17) 0.058(3) -0.0248(18) -0.028(2) 0.0491(13)
O2A 0.090(3) 0.053(2) 0.089(3) -0.034(2) -0.058(2) 0.025(2)
O3A 0.204(3) 0.240(3) 0.077(4) -0.014(3) 0.006(3) 0.2017(15)
O4A 0.090(2) 0.094(2) 0.073(3) 0.010(2) 0.007(2) 0.0750(13)
O5A 0.043(3) 0.070(4) 0.182(7) 0.019(4) -0.037(3) 0.004(2)
C1A 0.145(5) 0.063(3) 0.071(5) -0.031(3) -0.041(4) 0.069(3)
C2A 0.144(4) 0.106(3) 0.047(4) -0.019(3) -0.009(4) 0.097(2)
C3A 0.063(2) 0.067(2) 0.057(4) -0.014(3) -0.012(3) 0.0488(16)
C4A 0.043(2) 0.0261(19) 0.052(3) -0.013(2) -0.015(2) 0.0148(15)
C5A 0.052(3) 0.043(2) 0.082(5) -0.014(3) -0.033(3) 0.0269(17)
C6A 0.031(3) 0.055(3) 0.106(6) 0.024(4) -0.011(3) 0.010(2)
O1B 0.0337(15) 0.0292(14) 0.043(2) -0.0036(14) -0.0058(15) 0.0134(10)
O2B 0.0259(15) 0.0250(15) 0.067(3) -0.0084(17) 0.0046(17) 0.0048(11)
O3B 0.0414(14) 0.0592(17) 0.075(3) 0.000(2) -0.0026(18) 0.0374(10)
O4B 0.0325(15) 0.055(2) 0.076(3) -0.003(2) -0.0149(19) 0.0216(12)
O5B 0.048(3) 0.073(3) 0.079(3) -0.018(3) 0.005(3) 0.007(2)
C1B 0.035(2) 0.0211(17) 0.049(3) -0.005(2) 0.002(2) 0.0103(14)
C2B 0.042(2) 0.034(2) 0.052(4) 0.000(2) -0.005(2) 0.0180(16)
C3B 0.035(2) 0.0259(18) 0.052(3) 0.000(2) -0.006(2) 0.0154(13)
C4B 0.037(2) 0.0169(16) 0.045(3) -0.0004(19) -0.007(2) 0.0087(14)
C5B 0.0258(19) 0.0233(17) 0.066(4) -0.008(2) -0.001(2) 0.0117(13)
C6B 0.046(2) 0.058(3) 0.072(4) -0.029(3) -0.018(3) 0.0325(17)
O1C 0.0379(17) 0.0225(14) 0.042(2) -0.0023(15) -0.0081(17) 0.0045(12)
O2C 0.0357(19) 0.0261(18) 0.049(2) -0.0001(18) 0.0008(18) -0.0067(15)
O3C 0.120(2) 0.0495(16) 0.084(3) -0.0233(19) -0.064(2) 0.0579(13)
O4C 0.0382(16) 0.0400(17) 0.039(2) -0.0013(16) -0.0169(15) 0.0131(12)
O5C 0.061(2) 0.086(3) 0.111(5) -0.022(3) 0.003(3) 0.0445(17)
C1C 0.051(3) 0.032(2) 0.044(3) -0.002(2) 0.000(3) 0.0149(18)
C2C 0.065(3) 0.031(2) 0.028(3) 0.001(2) -0.009(2) 0.0198(18)
C3C 0.051(2) 0.0258(17) 0.031(3) -0.0027(18) -0.013(2) 0.0202(14)
C4C 0.0326(19) 0.0209(17) 0.034(3) 0.0056(17) 0.0049(19) 0.0106(13)
C5C 0.025(2) 0.030(2) 0.044(3) 0.008(2) 0.000(2) 0.0067(15)
C6C 0.0584(17) 0.141(3) 0.069(4) 0.008(3) 0.007(2) 0.0738(14)
O1D 0.0288(14) 0.0213(12) 0.0204(15) 0.0020(12) 0.0040(12) 0.0064(9)
O2D 0.0262(12) 0.0420(14) 0.0308(18) 0.0084(14) 0.0012(13) 0.0193(9)
O3D 0.0262(12) 0.0361(13) 0.0237(15) -0.0018(13) -0.0069(12) 0.0163(9)
O4D 0.0346(18) 0.0317(16) 0.062(2) 0.0205(16) -0.0154(16) 0.0003(13)
O5D 0.0473(15) 0.0716(19) 0.086(4) 0.002(2) -0.010(2) 0.0443(11)
C1D 0.0198(15) 0.0278(16) 0.025(2) -0.0025(16) -0.0021(15) 0.0131(11)
C2D 0.0230(17) 0.0201(16) 0.025(2) 0.0014(16) -0.0052(16) 0.0064(12)
C3D 0.0296(17) 0.0318(18) 0.026(2) 0.0025(17) 0.0008(17) 0.0164(12)
C4D 0.0299(17) 0.0304(17) 0.030(2) -0.0005(17) -0.0018(17) 0.0176(11)
C5D 0.0242(17) 0.0306(19) 0.029(2) 0.0023(18) -0.0060(17) 0.0098(13)
C6D 0.034(2) 0.057(3) 0.055(4) 0.009(3) -0.005(2) 0.0204(18)
O1E 0.0479(14) 0.0356(12) 0.0264(17) 0.0048(12) 0.0003(13) 0.0293(9)
O2E 0.0886(14) 0.0951(15) 0.0287(19) 0.0213(14) 0.0181(14) 0.0828(9)
O3E 0.074(2) 0.0415(19) 0.032(2) 0.0033(17) 0.005(2) 0.0206(16)
O4E 0.068(2) 0.059(2) 0.045(2) 0.010(2) 0.026(2) 0.0231(18)
O5E 0.057(3) 0.104(4) 0.090(4) 0.017(3) -0.006(3) 0.034(2)
C1E 0.064(2) 0.0393(18) 0.036(3) 0.0180(19) 0.020(2) 0.0378(13)
C2E 0.064(3) 0.035(2) 0.039(3) 0.007(2) 0.013(2) 0.0284(17)
C3E 0.070(3) 0.054(2) 0.019(2) 0.000(2) 0.004(2) 0.0395(17)
C4E 0.077(2) 0.078(3) 0.033(3) 0.012(2) 0.011(2) 0.0602(16)
C5E 0.0697(19) 0.111(3) 0.037(3) 0.007(2) 0.004(2) 0.0769(13)
C6E 0.0584(17) 0.141(3) 0.069(4) 0.008(3) 0.007(2) 0.0738(14)
O1F 0.081(2) 0.071(2) 0.0307(19) 0.0190(17) 0.0168(18) 0.0479(15)
O2F 0.069(2) 0.084(2) 0.0250(19) 0.0151(18) 0.0046(17) 0.0448(15)
O3F 0.081(3) 0.138(4) 0.051(3) -0.002(3) 0.002(3) 0.065(2)
O4F 0.118(2) 0.219(4) 0.041(3) 0.002(3) 0.016(2) 0.1293(19)
O5F 0.057(3) 0.090(4) 0.070(4) 0.002(3) -0.012(3) 0.022(2)
C1F 0.053(3) 0.091(4) 0.029(3) 0.015(3) 0.014(2) 0.040(2)
C2F 0.062(3) 0.115(5) 0.038(3) 0.014(3) 0.020(3) 0.051(3)
C3F 0.072(3) 0.097(4) 0.028(3) 0.016(3) 0.015(2) 0.055(2)
C4F 0.083(4) 0.063(3) 0.033(3) 0.014(3) 0.013(3) 0.041(2)
C5F 0.055(3) 0.067(3) 0.044(3) 0.002(3) 0.014(3) 0.029(2)
C6F 0.061(4) 0.084(5) 0.056(4) 0.012(4) 0.014(4) 0.019(4)
O1G 0.109(3) 0.079(3) 0.031(2) 0.009(2) 0.000(2) 0.0547(19)
O2G 0.140(3) 0.097(2) 0.038(3) -0.003(2) -0.006(2) 0.0893(16)
O3G 0.114(5) 0.119(6) 0.047(3) 0.013(4) 0.024(3) 0.005(5)
O4G 0.088(3) 0.176(5) 0.047(3) -0.031(3) 0.003(3) 0.072(3)
O5G 0.160(8) 0.141(7) 0.120(7) 0.007(6) 0.006(6) 0.047(6)
C1G 0.114(5) 0.091(5) 0.019(3) 0.006(3) 0.007(3) 0.046(4)
C2G 0.152(6) 0.132(5) 0.009(2) 0.004(3) -0.002(3) 0.089(4)
C3G 0.113(4) 0.126(5) 0.015(3) 0.003(3) 0.003(3) 0.078(3)
C4G 0.077(3) 0.089(3) 0.018(2) -0.004(3) -0.003(2) 0.052(2)
C5G 0.080(3) 0.084(3) 0.046(3) 0.018(3) 0.016(3) 0.0595(19)
C6G 0.092(4) 0.131(5) 0.071(5) 0.026(5) 0.029(4) 0.075(3)
O1H 0.094(2) 0.091(2) 0.032(2) -0.002(2) -0.007(2) 0.0641(15)
O2H 0.100(3) 0.087(3) 0.047(3) -0.015(2) -0.036(2) 0.046(2)
O3H 0.142(3) 0.148(4) 0.104(5) 0.028(4) 0.055(3) 0.106(2)
O4H 0.084(3) 0.074(2) 0.107(4) -0.018(3) 0.006(3) 0.0508(17)
O5H 0.101(4) 0.169(6) 0.276(11) -0.026(7) -0.067(6) 0.085(3)
C1H 0.117(4) 0.112(4) 0.025(3) -0.009(3) -0.011(3) 0.077(3)
C2H 0.101(5) 0.098(4) 0.074(5) -0.033(4) -0.016(4) 0.061(3)
C3H 0.102(3) 0.112(3) 0.035(3) -0.021(3) -0.006(3) 0.083(2)
C4H 0.088(3) 0.109(3) 0.038(3) -0.040(3) -0.030(3) 0.072(2)
C5H 0.096(3) 0.086(3) 0.061(4) -0.004(3) -0.015(3) 0.068(2)
C6H 0.070(4) 0.090(5) 0.105(7) -0.024(5) -0.024(5) 0.044(3)
Rb1 0.0357(2) 0.0387(2) 0.0871(5) 0.0018(3) 0.0074(3) 0.01625(16)
K1 0.124(3) 0.124(3) 0.0187(14) 0.000 0.000 0.0619(13)
Na1 0.0214(12) 0.0214(12) 0.0218(19) 0.000 0.000 0.0107(6)
O1W 0.082(4) 0.069(3) 0.115(5) 0.032(3) 0.037(3) 0.028(3)
O2W 0.218(11) 0.218(11) 0.027(5) 0.000 0.000 0.109(5)
O3W 0.080(3) 0.127(4) 0.077(4) 0.037(3) 0.010(3) 0.059(2)
O4W 0.131(5) 0.104(4) 0.105(5) 0.030(4) -0.009(4) 0.057(3)
O5W 0.077(4) 0.063(3) 0.125(5) 0.028(3) -0.031(3) 0.005(3)
O6W 0.116(6) 0.116(6) 0.084(7) 0.000 0.000 0.058(3)
O7W 0.081(4) 0.103(6) 0.153(6) -0.019(5) 0.050(4) -0.015(4)
O8W 0.090(3) 0.116(4) 0.050(4) -0.015(3) -0.017(3) 0.079(2)
O9W 0.057(4) 0.094(6) 0.043(5) 0.007(5) 0.001(4) 0.040(3)
O10W 0.090(3) 0.116(4) 0.050(4) -0.015(3) -0.017(3) 0.079(2)
O11W 0.069(7) 0.069(7) 0.077(12) 0.000 0.000 0.035(4)
O12W 0.084(6) 0.084(6) 0.043(5) -0.013(5) 0.017(5) 0.029(5)
O13W 0.105(12) 0.105(12) 0.115(19) 0.000 0.000 0.052(6)
O14W 0.013(3) 0.070(5) 0.034(4) 0.006(4) -0.010(3) -0.011(3)

loop_
_atom_type_symbol
_atom_type_description
_atom_type_scat_dispersion_real
_atom_type_scat_dispersion_imag
_atom_type_scat_source
C C 0.0033 0.0016 'International Tables Vol C Tables 4.2.6.8 and 6.1.1.4'
O O 0.0106 0.0060 'International Tables Vol C Tables 4.2.6.8 and 6.1.1.4'
P P 0.1023 0.0942 'International Tables Vol C Tables 4.2.6.8 and 6.1.1.4'
W W -0.8490 6.8722 'International Tables Vol C Tables 4.2.6.8 and 6.1.1.4'
Na Na 0.0362 0.0249 'International Tables Vol C Tables 4.2.6.8 and 6.1.1.4'
K K 0.2009 0.2494 'International Tables Vol C Tables 4.2.6.8 and 6.1.1.4'
Rb Rb -0.9393 2.9676 'International Tables Vol C Tables 4.2.6.8 and 6.1.1.4'
H H 0.0000 0.0000 'International Tables Vol C Tables 4.2.6.8 and 6.1.1.4'

loop_
_geom_angle_atom_site_label_1
_geom_angle_atom_site_label_2
_geom_angle_atom_site_label_3
_geom_angle
_geom_angle_site_symmetry_1
_geom_angle_site_symmetry_3
O1 W1 O2 102.97(18) . .
O1 W1 O3 102.1(2) . .
O2 W1 O3 90.37(18) . .
O1 W1 O4 102.7(2) . .
O2 W1 O4 86.91(17) . .
O3 W1 O4 155.04(15) . .
O1 W1 O3 100.20(19) . 2_655
O2 W1 O3 156.81(16) . 2_655
O3 W1 O3 85.8(2) . 2_655
O4 W1 O3 86.97(14) . 2_655
O1 W1 O5 170.93(18) . .
O2 W1 O5 84.72(14) . .
O3 W1 O5 72.76(13) . .
O4 W1 O5 82.28(13) . .
O3 W1 O5 72.29(15) 2_655 .
O6 W2 O7 98.55(17) . .
O6 W2 O9 102.54(19) . .
O7 W2 O9 88.86(16) . .
O6 W2 O8 101.26(18) . .
O7 W2 O8 89.58(18) . .
O9 W2 O8 156.12(13) . .
O6 W2 O2 97.45(17) . .
O7 W2 O2 163.97(13) . .
O9 W2 O2 86.81(16) . .
O8 W2 O2 88.17(18) . .
O6 W2 O10 173.47(19) . .
O7 W2 O10 82.99(12) . .
O9 W2 O10 83.80(13) . .
O8 W2 O10 72.36(13) . .
O2 W2 O10 81.21(13) . .
O11 W3 O9 102.80(16) . .
O11 W3 O8 99.51(17) . 2_655
O9 W3 O8 157.68(16) . 2_655
O11 W3 O4 98.32(19) . .
O9 W3 O4 87.05(15) . .
O8 W3 O4 90.53(15) 2_655 .
O11 W3 O12 98.48(18) . .
O9 W3 O12 87.00(15) . .
O8 W3 O12 88.97(15) 2_655 .
O4 W3 O12 163.04(17) . .
O11 W3 O10 173.10(14) . 2_655
O9 W3 O10 84.09(13) . 2_655
O8 W3 O10 73.61(14) 2_655 2_655
O4 W3 O10 81.43(14) . 2_655
O12 W3 O10 82.17(14) . 2_655
O13 W4 O14 102.72(18) . .
O13 W4 O12 98.23(19) . .
O14 W4 O12 89.68(16) . .
O13 W4 O16 99.37(19) . .
O14 W4 O16 157.70(18) . .
O12 W4 O16 90.20(14) . .
O13 W4 O15 98.2(2) . .
O14 W4 O15 84.86(17) . .
O12 W4 O15 163.45(17) . .
O16 W4 O15 89.01(16) . .
O13 W4 O17 172.46(16) . .
O14 W4 O17 84.67(15) . .
O12 W4 O17 83.15(14) . .
O16 W4 O17 73.18(16) . .
O15 W4 O17 80.79(15) . .
O18 W5 O16 101.5(2) . 3_665
O18 W5 O14 101.8(2) . .
O16 W5 O14 156.59(17) 3_665 .
O18 W5 O7 98.88(19) . .
O16 W5 O7 89.28(18) 3_665 .
O14 W5 O7 88.73(17) . .
O18 W5 O19 98.0(2) . .
O16 W5 O19 89.27(19) 3_665 .
O14 W5 O19 85.89(17) . .
O7 W5 O19 162.96(13) . .
O18 W5 O17 174.0(2) . 3_665
O16 W5 O17 72.59(16) 3_665 3_665
O14 W5 O17 84.03(14) . 3_665
O7 W5 O17 82.39(13) . 3_665
O19 W5 O17 80.98(14) . 3_665
O20 W6 O15 103.4(2) . .
O20 W6 O19 103.30(18) . .
O15 W6 O19 86.86(17) . .
O20 W6 O21 100.1(2) . .
O15 W6 O21 156.54(17) . .
O19 W6 O21 88.43(19) . .
O20 W6 O21 99.7(2) . 2_655
O15 W6 O21 89.43(15) . 2_655
O19 W6 O21 156.90(18) . 2_655
O21 W6 O21 86.0(2) . 2_655
O20 W6 O22 169.68(19) . .
O15 W6 O22 83.81(14) . .
O19 W6 O22 84.30(14) . .
O21 W6 O22 72.85(14) . .
O21 W6 O22 72.63(16) 2_655 .
O10 P1 O10 112.00(12) 2_655 3_665
O10 P1 O10 112.00(12) 2_655 .
O10 P1 O10 112.00(12) 3_665 .
O10 P1 O5 106.81(14) 2_655 .
O10 P1 O5 106.81(14) 3_665 .
O10 P1 O5 106.81(14) . .
O17 P2 O17 112.33(14) . 3_665
O17 P2 O17 112.33(14) . 2_655
O17 P2 O17 112.33(14) 3_665 2_655
O17 P2 O22 106.44(15) . .
O17 P2 O22 106.44(15) 3_665 .
O17 P2 O22 106.44(15) 2_655 .
W1 O2 W2 150.4(2) . .
W1 O3 W1 124.14(19) . 3_665
W3 O4 W1 151.1(2) . .
P1 O5 W1 124.69(11) . 2_655
P1 O5 W1 124.69(11) . .
W1 O5 W1 90.82(15) 2_655 .
P1 O5 W1 124.69(11) . 3_665
W1 O5 W1 90.81(15) 2_655 3_665
W1 O5 W1 90.81(15) . 3_665
W2 O6 Rb1 171.5(2) . 2_655
W2 O7 W5 162.4(2) . .
W3 O8 W2 123.19(17) 3_665 .
W3 O9 W2 151.5(2) . .
P1 O10 W3 128.1(2) . 3_665
P1 O10 W2 127.6(2) . .
W3 O10 W2 90.79(10) 3_665 .
W4 O12 W3 163.0(2) . .
W4 O14 W5 153.1(2) . .
W6 O15 W4 151.5(3) . .
W5 O16 W4 123.6(2) 2_655 .
P2 O17 W4 129.18(17) . .
P2 O17 W5 127.62(18) . 2_655
W4 O17 W5 90.53(15) . 2_655
W6 O19 W5 150.2(2) . .
W6 O21 W6 123.3(2) . 3_665
P2 O22 W6 124.36(11) . 2_655
P2 O22 W6 124.36(11) . .
W6 O22 W6 91.27(15) 2_655 .
P2 O22 W6 124.36(11) . 3_665
W6 O22 W6 91.27(15) 2_655 3_665
W6 O22 W6 91.27(15) . 3_665
C4H O1A C1A 118.8(5) . .
C1A O2A C5A 114.2(5) . .
C6A O5A Rb1 120.7(6) . .
O2A C1A O1A 111.9(8) . .
O2A C1A C2A 113.9(7) . .
O1A C1A C2A 106.3(6) . .
O3A C2A C1A 111.7(7) . .
O3A C2A C3A 110.6(6) . .
C1A C2A C3A 109.0(8) . .
O4A C3A C4A 106.1(6) . .
O4A C3A C2A 110.7(7) . .
C4A C3A C2A 107.1(5) . .
O1B C4A C3A 107.8(4) . .
O1B C4A C5A 111.4(6) . .
C3A C4A C5A 109.1(6) . .
O2A C5A C6A 107.7(6) . .
O2A C5A C4A 106.6(6) . .
C6A C5A C4A 115.8(7) . .
O5A C6A C5A 108.7(8) . .
C1B O1B C4A 115.2(4) . .
C1B O2B C5B 115.9(4) . .
C1B O2B Rb1 122.9(3) . .
C5B O2B Rb1 120.8(3) . .
C2B O3B Rb1 125.3(3) . 3_565
C3B O4B Rb1 104.4(4) . 3_565
C6B O5B Rb1 100.1(4) . .
O1B C1B O2B 111.1(5) . .
O1B C1B C2B 109.5(4) . .
O2B C1B C2B 112.5(5) . .
O3B C2B C1B 110.6(5) . .
O3B C2B C3B 109.6(4) . .
C1B C2B C3B 109.7(6) . .
O4B C3B C4B 110.1(5) . .
O4B C3B C2B 108.2(5) . .
C4B C3B C2B 107.3(4) . .
O1C C4B C3B 106.2(4) . .
O1C C4B C5B 108.3(5) . .
C3B C4B C5B 110.1(5) . .
O2B C5B C6B 107.4(4) . .
O2B C5B C4B 107.9(5) . .
C6B C5B C4B 113.1(6) . .
O5B C6B C5B 110.1(7) . .
O5B C6B Rb1 56.5(3) . .
C5B C6B Rb1 89.3(4) . .
C1C O1C C4B 115.5(4) . .
C5C O2C C1C 112.5(4) . .
O1C C1C O2C 108.2(5) . .
O1C C1C C2C 113.2(5) . .
O2C C1C C2C 108.9(5) . .
O3C C2C C1C 105.8(5) . .
O3C C2C C3C 108.3(5) . .
C1C C2C C3C 111.2(5) . .
O4C C3C C4C 112.6(5) . .
O4C C3C C2C 107.6(5) . .
C4C C3C C2C 110.2(5) . .
O1D C4C C3C 106.3(4) . .
O1D C4C C5C 107.8(4) . .
C3C C4C C5C 111.2(5) . .
O2C C5C C6C 104.1(5) . .
O2C C5C C4C 107.9(5) . .
C6C C5C C4C 111.4(6) . .
O5C C6C C5C 114.4(7) . .
C1D O1D C4C 118.2(4) . .
C1D O2D C5D 113.1(4) . .
C2D O3D Na1 139.6(3) . .
C6D O5D Rb1 103.1(4) . 2_655
O1D C1D O2D 113.4(4) . .
O1D C1D C2D 107.8(4) . .
O2D C1D C2D 110.1(4) . .
O3D C2D C3D 111.5(4) . .
O3D C2D C1D 111.6(4) . .
C3D C2D C1D 110.1(4) . .
O4D C3D C2D 108.4(4) . .
O4D C3D C4D 111.3(4) . .
C2D C3D C4D 109.4(4) . .
O1E C4D C5D 111.4(4) . .
O1E C4D C3D 106.4(4) . .
C5D C4D C3D 107.6(4) . .
O2D C5D C6D 105.9(5) . .
O2D C5D C4D 108.9(4) . .
C6D C5D C4D 113.8(5) . .
O5D C6D C5D 111.9(5) . .
O5D C6D Rb1 53.5(3) . 2_655
C5D C6D Rb1 141.3(3) . 2_655
C4D O1E C1E 115.8(4) . .
C5E O2E C1E 116.1(5) . .
C5E O2E Rb1 120.0(3) . 2_655
C1E O2E Rb1 121.4(3) . 2_655
C6E O5E Rb1 117.6(5) . 2_655
O2E C1E O1E 108.8(4) . .
O2E C1E C2E 111.4(5) . .
O1E C1E C2E 109.5(5) . .
O3E C2E C3E 112.6(6) . .
O3E C2E C1E 107.6(5) . .
C3E C2E C1E 109.9(4) . .
O4E C3E C2E 110.1(4) . .
O4E C3E C4E 110.0(5) . .
C2E C3E C4E 110.0(6) . .
O1F C4E C5E 110.7(5) . .
O1F C4E C3E 106.7(6) . .
C5E C4E C3E 108.4(5) . .
O2E C5E C4E 110.5(4) . .
O2E C5E C6E 109.0(6) . .
C4E C5E C6E 110.9(5) . .
O5E C6E C5E 110.2(7) . .
O5E C6E Rb1 44.5(4) . 2_655
C5E C6E Rb1 88.7(4) . 2_655
C4E O1F C1F 115.1(6) . .
C1F O2F C5F 115.3(7) . .
O2F C1F O1F 110.7(5) . .
O2F C1F C2F 112.1(5) . .
O1F C1F C2F 104.9(7) . .
O3F C2F C1F 114.6(6) . .
O3F C2F C3F 108.8(8) . .
C1F C2F C3F 111.7(5) . .
O4F C3F C4F 107.7(6) . .
O4F C3F C2F 113.0(5) . .
C4F C3F C2F 108.0(7) . .
O1G C4F C3F 109.1(7) . .
O1G C4F C5F 111.0(5) . .
C3F C4F C5F 108.5(6) . .
O2F C5F C6F 109.0(8) . .
O2F C5F C4F 107.3(5) . .
C6F C5F C4F 115.6(6) . .
O5F C6F C5F 109.2(6) . .
C1G O1G C4F 118.1(7) . .
C1G O2G C5G 113.6(7) . .
C2G O3G K1 127.4(7) . .
O1G C1G O2G 110.2(6) . .
O1G C1G C2G 108.2(9) . .
O2G C1G C2G 113.6(7) . .
O3G C2G C3G 117.6(10) . .
O3G C2G C1G 112.8(8) . .
C3G C2G C1G 104.4(6) . .
O4G C3G C4G 110.0(7) . .
O4G C3G C2G 106.3(6) . .
C4G C3G C2G 115.1(9) . .
O1H C4G C3G 107.1(7) . .
O1H C4G C5G 107.6(5) . .
C3G C4G C5G 110.2(6) . .
O2G C5G C6G 107.8(7) . .
O2G C5G C4G 107.7(5) . .
C6G C5G C4G 111.9(6) . .
O5G C6G C5G 116.8(7) . .
C1H O1H C4G 116.5(6) . .
C5H O2H C1H 111.5(6) . .
O1H C1H C2H 113.0(7) . .
O1H C1H O2H 106.4(7) . .
C2H C1H O2H 111.5(8) . .
O3H C2H C1H 108.6(8) . .
O3H C2H C3H 110.8(8) . .
C1H C2H C3H 109.2(8) . .
O4H C3H C4H 107.9(7) . .
O4H C3H C2H 111.8(7) . .
C4H C3H C2H 111.2(7) . .
O1A C4H C3H 109.0(6) . .
O1A C4H C5H 107.8(6) . .
C3H C4H C5H 109.5(7) . .
O2H C5H C4H 109.0(7) . .
O2H C5H C6H 108.7(7) . .
C4H C5H C6H 115.3(7) . .
O5H C6H C5H 106.5(9) . .
O5D Rb1 O3B 128.64(14) 3_665 2_665
O5D Rb1 O2B 130.00(14) 3_665 .
O3B Rb1 O2B 73.86(14) 2_665 .
O5D Rb1 O5E 101.92(19) 3_665 3_665
O3B Rb1 O5E 105.08(17) 2_665 3_665
O2B Rb1 O5E 114.82(17) . 3_665
O5D Rb1 O5B 73.92(14) 3_665 .
O3B Rb1 O5B 113.44(17) 2_665 .
O2B Rb1 O5B 56.31(14) . .
O5E Rb1 O5B 133.29(18) 3_665 .
O5D Rb1 O6 79.21(12) 3_665 3_665
O3B Rb1 O6 151.33(14) 2_665 3_665
O2B Rb1 O6 93.70(13) . 3_665
O5E Rb1 O6 56.19(13) 3_665 3_665
O5B Rb1 O6 77.74(16) . 3_665
O5D Rb1 O2E 75.52(13) 3_665 3_665
O3B Rb1 O2E 87.04(13) 2_665 3_665
O2B Rb1 O2E 154.23(13) . 3_665
O5E Rb1 O2E 53.15(14) 3_665 3_665
O5B Rb1 O2E 149.41(13) . 3_665
O6 Rb1 O2E 95.20(11) 3_665 3_665
O5D Rb1 O4B 72.77(11) 3_665 2_665
O3B Rb1 O4B 55.90(13) 2_665 2_665
O2B Rb1 O4B 108.61(13) . 2_665
O5E Rb1 O4B 124.17(14) 3_665 2_665
O5B Rb1 O4B 99.54(16) . 2_665
O6 Rb1 O4B 151.38(12) 3_665 2_665
O2E Rb1 O4B 72.51(12) 3_665 2_665
O5D Rb1 O5A 149.77(18) 3_665 .
O3B Rb1 O5A 78.22(19) 2_665 .
O2B Rb1 O5A 64.76(14) . .
O5E Rb1 O5A 52.15(18) 3_665 .
O5B Rb1 O5A 110.88(16) . .
O6 Rb1 O5A 73.11(18) 3_665 .
O2E Rb1 O5A 94.92(13) 3_665 .
O4B Rb1 O5A 132.35(18) 2_665 .
O5D Rb1 C6D 23.39(16) 3_665 3_665
O3B Rb1 C6D 142.79(14) 2_665 3_665
O2B Rb1 C6D 138.70(14) . 3_665
O5E Rb1 C6D 79.3(2) 3_665 3_665
O5B Rb1 C6D 85.19(16) . 3_665
O6 Rb1 C6D 60.91(13) 3_665 3_665
O2E Rb1 C6D 65.80(13) 3_665 3_665
O4B Rb1 C6D 90.53(12) 2_665 3_665
O5A Rb1 C6D 126.72(18) . 3_665
O5D Rb1 O4W 80.51(17) 3_665 2_665
O3B Rb1 O4W 67.51(17) 2_665 2_665
O2B Rb1 O4W 68.30(18) . 2_665
O5E Rb1 O4W 171.34(19) 3_665 2_665
O5B Rb1 O4W 55.3(2) . 2_665
O6 Rb1 O4W 132.41(18) 3_665 2_665
O2E Rb1 O4W 120.41(18) 3_665 2_665
O4B Rb1 O4W 48.32(19) 2_665 2_665
O5A Rb1 O4W 127.63(18) . 2_665
C6D Rb1 O4W 103.73(17) 3_665 2_665
O5D Rb1 C6B 92.02(15) 3_665 .
O3B Rb1 C6B 113.38(16) 2_665 .
O2B Rb1 C6B 42.31(15) . .
O5E Rb1 C6B 115.83(17) 3_665 .
O5B Rb1 C6B 23.40(17) . .
O6 Rb1 C6B 66.09(16) 3_665 .
O2E Rb1 C6B 159.49(15) 3_665 .
O4B Rb1 C6B 119.83(16) 2_665 .
O5A Rb1 C6B 87.75(18) . .
C6D Rb1 C6B 96.40(16) 3_665 .
O4W Rb1 C6B 72.1(2) 2_665 .
O3G K1 O3G 141.6(4) 3 4_556
O3G K1 O3G 125.7(3) 3 6_556
O3G K1 O3G 86.2(2) 4_556 6_556
O3G K1 O3G 76.5(4) 3 5_556
O3G K1 O3G 86.2(2) 4_556 5_556
O3G K1 O3G 86.2(2) 6_556 5_556
O3G K1 O3G 86.2(2) 3 2
O3G K1 O3G 76.5(4) 4_556 2
O3G K1 O3G 141.6(4) 6_556 2
O3G K1 O3G 125.7(3) 5_556 2
O3G K1 O3G 86.2(2) 3 .
O3G K1 O3G 125.7(3) 4_556 .
O3G K1 O3G 76.5(4) 6_556 .
O3G K1 O3G 141.6(4) 5_556 .
O3G K1 O3G 86.2(2) 2 .
O3D Na1 O3D 176.72(19) . 5
O3D Na1 O3D 79.88(12) . 2
O3D Na1 O3D 102.32(15) 5 2
O3D Na1 O3D 98.04(19) . 6
O3D Na1 O3D 79.87(12) 5 6
O3D Na1 O3D 176.72(19) 2 6
O3D Na1 O3D 102.32(15) . 4
O3D Na1 O3D 79.87(12) 5 4
O3D Na1 O3D 98.04(19) 2 4
O3D Na1 O3D 79.87(12) 6 4
O3D Na1 O3D 79.87(12) . 3
O3D Na1 O3D 98.04(19) 5 3
O3D Na1 O3D 79.87(12) 2 3
O3D Na1 O3D 102.32(15) 6 3
O3D Na1 O3D 176.72(19) 4 3

loop_
_geom_bond_atom_site_label_1
_geom_bond_atom_site_label_2
_geom_bond_distance
_geom_bond_site_symmetry_2
W1 O1 1.697(5) .
W1 O2 1.894(4) .
W1 O3 1.896(5) .
W1 O4 1.911(4) .
W1 O3 1.926(4) 2_655
W1 O5 2.371(3) .
W2 O6 1.700(3) .
W2 O7 1.884(4) .
W2 O9 1.893(4) .
W2 O8 1.918(4) .
W2 O2 1.928(4) .
W2 O10 2.381(3) .
W3 O11 1.734(4) .
W3 O9 1.891(3) .
W3 O8 1.902(4) 2_655
W3 O4 1.902(4) .
W3 O12 1.905(4) .
W3 O10 2.339(4) 2_655
W4 O13 1.719(5) .
W4 O14 1.889(4) .
W4 O12 1.888(4) .
W4 O16 1.931(3) .
W4 O15 1.931(4) .
W4 O17 2.345(4) .
W5 O18 1.679(4) .
W5 O16 1.892(4) 3_665
W5 O14 1.895(4) .
W5 O7 1.905(4) .
W5 O19 1.930(4) .
W5 O17 2.396(4) 3_665
W6 O20 1.704(4) .
W6 O15 1.895(4) .
W6 O19 1.897(4) .
W6 O21 1.914(5) .
W6 O21 1.928(5) 2_655
W6 O22 2.364(3) .
P1 O10 1.534(3) 2_655
P1 O10 1.534(3) 3_665
P1 O10 1.534(3) .
P1 O5 1.590(6) .
P2 O17 1.525(4) .
P2 O17 1.525(4) 3_665
P2 O17 1.525(4) 2_655
P2 O22 1.604(6) .
O3 W1 1.926(4) 3_665
O5 W1 2.371(3) 2_655
O5 W1 2.372(3) 3_665
O6 Rb1 3.018(3) 2_655
O8 W3 1.902(4) 3_665
O10 W3 2.339(4) 3_665
O16 W5 1.892(4) 2_655
O17 W5 2.396(4) 2_655
O21 W6 1.928(5) 3_665
O22 W6 2.364(3) 2_655
O22 W6 2.364(3) 3_665
O1A C4H 1.432(9) .
O1A C1A 1.433(8) .
O2A C1A 1.396(12) .
O2A C5A 1.417(10) .
O3A C2A 1.474(11) .
O4A C3A 1.435(10) .
O5A C6A 1.417(10) .
O5A Rb1 3.199(8) .
C1A C2A 1.524(15) .
C2A C3A 1.539(11) .
C3A C4A 1.532(9) .
C4A O1B 1.417(7) .
C4A C5A 1.550(11) .
C5A C6A 1.471(11) .
O1B C1B 1.384(7) .
O2B C1B 1.404(8) .
O2B C5B 1.461(7) .
O2B Rb1 2.864(3) .
O3B C2B 1.417(9) .
O3B Rb1 2.843(4) 3_565
O4B C3B 1.409(8) .
O4B Rb1 3.153(5) 3_565
O5B C6B 1.425(9) .
O5B Rb1 2.993(6) .
C1B C2B 1.525(9) .
C2B C3B 1.544(8) .
C3B C4B 1.530(9) .
C4B O1C 1.418(6) .
C4B C5B 1.557(9) .
C5B C6B 1.507(10) .
C6B Rb1 3.533(6) .
O1C C1C 1.402(8) .
O2C C5C 1.442(7) .
O2C C1C 1.483(10) .
O3C C2C 1.427(10) .
O4C C3C 1.408(6) .
O5C C6C 1.402(11) .
C1C C2C 1.494(8) .
C2C C3C 1.539(7) .
C3C C4C 1.517(9) .
C4C O1D 1.457(5) .
C4C C5C 1.527(7) .
C5C C6C 1.473(12) .
O1D C1D 1.405(6) .
O2D C1D 1.407(7) .
O2D C5D 1.437(6) .
O3D C2D 1.401(7) .
O3D Na1 2.353(3) .
O4D C3D 1.423(5) .
O5D C6D 1.403(9) .
O5D Rb1 2.841(6) 2_655
C1D C2D 1.543(5) .
C2D C3D 1.511(7) .
C3D C4D 1.548(8) .
C4D O1E 1.428(6) .
C4D C5D 1.536(5) .
C5D C6D 1.516(9) .
C6D Rb1 3.441(8) 2_655
O1E C1E 1.451(7) .
O2E C5E 1.415(8) .
O2E C1E 1.428(7) .
O2E Rb1 3.051(4) 2_655
O3E C2E 1.368(9) .
O4E C3E 1.404(7) .
O5E C6E 1.276(8) .
O5E Rb1 2.910(8) 2_655
C1E C2E 1.563(8) .
C2E C3E 1.535(9) .
C3E C4E 1.541(9) .
C4E O1F 1.438(8) .
C4E C5E 1.527(8) .
C5E C6E 1.528(9) .
C6E Rb1 3.680(8) 2_655
O1F C1F 1.462(8) .
O2F C1F 1.396(8) .
O2F C5F 1.452(8) .
O3F C2F 1.417(10) .
O4F C3F 1.381(10) .
O5F C6F 1.441(11) .
C1F C2F 1.507(12) .
C2F C3F 1.552(11) .
C3F C4F 1.504(11) .
C4F O1G 1.414(9) .
C4F C5F 1.564(12) .
C5F C6F 1.494(12) .
O1G C1G 1.390(9) .
O2G C1G 1.421(10) .
O2G C5G 1.467(10) .
O3G C2G 1.315(11) .
O3G K1 2.725(9) .
O4G C3G 1.446(12) .
O5G C6G 1.443(11) .
C1G C2G 1.559(16) .
C2G C3G 1.509(14) .
C3G C4G 1.508(10) .
C4G O1H 1.417(10) .
C4G C5G 1.558(12) .
C5G C6G 1.481(9) .
O1H C1H 1.405(10) .
O2H C5H 1.454(10) .
O2H C1H 1.503(9) .
O3H C2H 1.419(11) .
O4H C3H 1.444(12) .
O5H C6H 1.391(14) .
C1H C2H 1.459(17) .
C2H C3H 1.589(13) .
C3H C4H 1.475(10) .
C4H C5H 1.516(14) .
C5H C6H 1.569(12) .
Rb1 O5D 2.841(6) 3_665
Rb1 O3B 2.843(4) 2_665
Rb1 O5E 2.910(8) 3_665
Rb1 O6 3.017(3) 3_665
Rb1 O2E 3.050(4) 3_665
Rb1 O4B 3.153(5) 2_665
Rb1 C6D 3.441(8) 3_665
Rb1 O4W 3.471(8) 2_665
K1 O3G 2.725(9) 3
K1 O3G 2.725(9) 4_556
K1 O3G 2.725(9) 6_556
K1 O3G 2.725(9) 5_556
K1 O3G 2.725(9) 2
Na1 O3D 2.353(3) 5
Na1 O3D 2.353(3) 2
Na1 O3D 2.353(3) 6
Na1 O3D 2.353(3) 4
Na1 O3D 2.353(3) 3
O4W Rb1 3.471(8) 3_565
